data_6000366
loop_
_publ_author_name
'Huang, B. Q.'
'Corbett, J. D.'

_publ_section_title
;
 Ba3AlO4H: Synthesis and structure of a new hydrogen-stabilized phase
;
_journal_name_full 'Journal of Solid State Chemistry'
_journal_page_first 570
_journal_page_last 575
_journal_paper_doi 10.1006/jssc.1998.8022
_journal_volume 141
_journal_year 1998
_chemical_formula_sum 'Al Ba3 D O4'
_space_group_name_H-M_alt 'P n m a'
_cell_angle_alpha 90.000
_cell_angle_beta 90.000
_cell_angle_gamma 90.000
_cell_length_a 10.4911
_cell_length_b 8.1518
_cell_length_c 7.2399
_cell_volume 619.17
_cod_database_code 6000366

loop_
_atom_site_label
_atom_site_fract_x
_atom_site_fract_y
_atom_site_fract_z
? ? ? ?
